data_4314151
loop_
_publ_author_name
'Agnieszka Wi\;eckowska'
'Renata Bilewicz'
'S\/lawomir Domaga\/la'
'Krzysztof Wo\'zniak'
'Bohdan Korybut-Daszkiewicz'
'Alina Tomkiewicz'
'Jerzy Mrozi\'nski'

_publ_contact_author_address
;  Chemistry Department,
Warsaw University,
Pasteura 1,
02-093 Warszawa,
Poland
;
_publ_contact_author_email kwozniak@chem.uw.edu.pl
_publ_contact_author_fax '48(22)8220211 ext. 212'
_publ_contact_author_name 'Prof. Krzysztof Wozniak'
_publ_contact_author_phone 48(22)8222892
_publ_section_title
;
 Intermetallic Interactions in Face-to-Face Homo- and Heterodinuclear
 Bismacrocyclic Complexes of Copper(II) and Nickel(II)
;
_journal_name_full 'Inorganic Chemistry'
_journal_page_first 5513
_journal_page_last 5522
_journal_paper_doi 10.1021/ic034127b
_journal_volume 42
_journal_year 2003
_chemical_formula_sum 'C30 H44 Cu2 F24 N12 O2 P4'
_chemical_formula_weight 1311.73
_chemical_name_systematic
;
?
;
_space_group_IT_number 19
_symmetry_cell_setting orthorhombic
_symmetry_space_group_name_Hall 'P 2ac 2ab'
_symmetry_space_group_name_H-M 'P 21 21 21'
_atom_sites_solution_hydrogens geom
_atom_sites_solution_primary direct
_atom_sites_solution_secondary difmap
_audit_creation_method SHELXL-97
_cell_angle_alpha 90.00
_cell_angle_beta 90.00
_cell_angle_gamma 90.00
_cell_formula_units_Z 4
_cell_length_a 14.216(3)
_cell_length_b 18.233(4)
_cell_length_c 18.363(4)
_cell_measurement_reflns_used 10000
_cell_measurement_temperature 293(2)
_cell_measurement_theta_max 20
_cell_measurement_theta_min 3
_cell_volume 4759.7(18)
_computing_cell_refinement CrisAlis
_computing_data_collection CrisAlis
_computing_data_reduction CrisAlis
_computing_molecular_graphics SHELXTL
_computing_publication_material SHELXTL
_computing_structure_refinement 'SHELXL-97 (Sheldrick, 1997)'
_computing_structure_solution 'SHELXS-97 (Sheldrick, 1990)'
_diffrn_ambient_temperature 293(2)
_diffrn_detector_area_resol_mean 1024
_diffrn_measured_fraction_theta_full 0.995
_diffrn_measured_fraction_theta_max 0.995
_diffrn_measurement_device_type KUMA4CCD
_diffrn_measurement_method omega
_diffrn_radiation_monochromator graphite
_diffrn_radiation_source 'fine-focus sealed tube'
_diffrn_radiation_type MoK\a
_diffrn_radiation_wavelength 0.71073
_diffrn_reflns_av_R_equivalents 0.3026
_diffrn_reflns_av_sigmaI/netI 0.3652
_diffrn_reflns_limit_h_max 14
_diffrn_reflns_limit_h_min -14
_diffrn_reflns_limit_k_max 18
_diffrn_reflns_limit_k_min -18
_diffrn_reflns_limit_l_max 18
_diffrn_reflns_limit_l_min -18
_diffrn_reflns_number 25598
_diffrn_reflns_theta_full 21.00
_diffrn_reflns_theta_max 21.00
_diffrn_reflns_theta_min 3.08
_diffrn_standards_decay_% 2
_diffrn_standards_interval_count 50frames
_diffrn_standards_number 1frame
_exptl_absorpt_coefficient_mu 1.169
_exptl_crystal_colour reddish
_exptl_crystal_density_diffrn 1.831
_exptl_crystal_density_method 'not measured'
_exptl_crystal_description prisms
_exptl_crystal_F_000 2632
_exptl_crystal_size_max 0.10
_exptl_crystal_size_mid 0.08
_exptl_crystal_size_min 0.05
_refine_diff_density_max 0.550
_refine_diff_density_min -1.143
_refine_diff_density_rms 0.130
_refine_ls_abs_structure_details 'Flack H D (1983), Acta Cryst. A39, 876-881'
_refine_ls_abs_structure_Flack 0.43(9)
_refine_ls_extinction_coef 0.00000(7)
_refine_ls_extinction_expression Fc^*^=kFc[1+0.001xFc^2^\l^3^/sin(2\q)]^-1/4^
_refine_ls_extinction_method SHELXL
_refine_ls_goodness_of_fit_ref 0.868
_refine_ls_hydrogen_treatment mixed
_refine_ls_matrix_type full
_refine_ls_number_parameters 298
_refine_ls_number_reflns 5102
_refine_ls_number_restraints 0
_refine_ls_restrained_S_all 0.868
_refine_ls_R_factor_all 0.2224
_refine_ls_R_factor_gt 0.1052
_refine_ls_shift/su_max 2.865
_refine_ls_shift/su_mean 0.052
_refine_ls_structure_factor_coef Fsqd
_refine_ls_weighting_details 'calc w=1/[\s^2^(Fo^2^)+(0.0000P)^2^+0.0000P] where P=(Fo^2^+2Fc^2^)/3'
_refine_ls_weighting_scheme calc
_refine_ls_wR_factor_gt 0.1583
_refine_ls_wR_factor_ref 0.2311
_reflns_number_gt 1708
_reflns_number_total 5102
_reflns_threshold_expression >2sigma(I)
_cod_data_source_file ic034127bsi20030205_013144_2.cif
_cod_data_source_block 3CuCu
_cod_original_cell_volume 4759.7(16)
_cod_database_code 4314151

loop_
_symmetry_equiv_pos_as_xyz
'x, y, z'
'-x+1/2, -y, z+1/2'
'-x, y+1/2, -z+1/2'
'x+1/2, -y+1/2, -z'

loop_
_atom_site_label
_atom_site_type_symbol
_atom_site_fract_x
_atom_site_fract_y
_atom_site_fract_z
_atom_site_U_iso_or_equiv
_atom_site_adp_type
_atom_site_occupancy
_atom_site_symmetry_multiplicity
_atom_site_calc_flag
_atom_site_refinement_flags
_atom_site_disorder_assembly
_atom_site_disorder_group
Cu-A Cu 0.3769(4) 0.8075(3) 0.7159(3) 0.0721(17) Uiso 1 1 d . . .
Cu-B Cu 0.1226(2) 0.69226(19) 0.78266(18) 0.1000(8) Uiso 1 1 d . . .
P1 P 0.5532(7) 0.5748(6) 0.4949(5) 0.030(3) Uiso 1 1 d . . .
P2 P 0.3330(7) 0.4309(6) 0.6793(5) 0.027(3) Uiso 1 1 d . . .
P3 P 0.1747(7) 0.0723(6) 0.8199(5) 0.022(3) Uiso 1 1 d . . .
P4 P 0.5559(7) 0.0794(6) 0.5157(5) 0.031(3) Uiso 1 1 d . . .
F1 F 0.6294(17) 0.5283(11) 0.5376(10) 0.053(6) Uiso 1 1 d . . .
F2 F 0.6068(15) 0.5526(11) 0.4168(11) 0.052(6) Uiso 1 1 d . . .
F3 F 0.5020(9) 0.5013(7) 0.4620(7) 0.006(4) Uiso 1 1 d . . .
F4 F 0.4841(13) 0.6149(10) 0.4295(9) 0.043(6) Uiso 1 1 d . . .
F5 F 0.4880(11) 0.5840(9) 0.5598(8) 0.026(5) Uiso 1 1 d . . .
F6 F 0.619(2) 0.6506(15) 0.5023(13) 0.089(9) Uiso 1 1 d . . .
F7 F 0.4230(16) 0.4813(14) 0.6769(12) 0.065(8) Uiso 1 1 d . . .
F8 F 0.3135(14) 0.4345(12) 0.7641(11) 0.055(7) Uiso 1 1 d . . .
F9 F 0.3854(12) 0.3537(9) 0.6887(8) 0.015(4) Uiso 1 1 d . . .
F10 F 0.2368(14) 0.3801(11) 0.6916(10) 0.048(6) Uiso 1 1 d . . .
F11 F 0.3135(15) 0.4206(12) 0.5988(12) 0.071(7) Uiso 1 1 d . . .
F12 F 0.2671(11) 0.4976(9) 0.6768(8) 0.013(4) Uiso 1 1 d . . .
F13 F 0.0766(13) 0.0266(11) 0.8217(10) 0.032(6) Uiso 1 1 d . . .
F14 F 0.2257(13) -0.0057(11) 0.8387(10) 0.039(6) Uiso 1 1 d . . .
F15 F 0.1621(13) 0.0602(11) 0.7372(10) 0.047(6) Uiso 1 1 d . . .
F16 F 0.1058(17) 0.1421(13) 0.8118(12) 0.070(8) Uiso 1 1 d . . .
F17 F 0.2658(15) 0.1195(12) 0.8306(11) 0.061(7) Uiso 1 1 d . . .
F18 F 0.1519(10) 0.0785(8) 0.9100(8) 0.014(4) Uiso 1 1 d . . .
F19 F 0.4743(11) 0.1277(8) 0.5457(8) 0.014(4) Uiso 1 1 d . . .
F20 F 0.6108(16) 0.1517(11) 0.4970(10) 0.042(6) Uiso 1 1 d . . .
F21 F 0.6165(15) 0.0714(11) 0.5812(10) 0.054(6) Uiso 1 1 d . . .
F22 F 0.4874(15) 0.0117(11) 0.5005(11) 0.068(7) Uiso 1 1 d . . .
F23 F 0.6292(13) 0.0369(9) 0.4662(8) 0.019(4) Uiso 1 1 d . . .
F24 F 0.5068(16) 0.1070(12) 0.4431(12) 0.073(8) Uiso 1 1 d . . .
N1A N 0.4156(14) 0.7494(12) 0.8010(11) 0.070(6) Uiso 1 1 d . . .
N2A N 0.3627(16) 0.7224(12) 0.6672(11) 0.03(6) Uiso 1 1 d . . .
N3A N 0.3352(14) 0.8695(12) 0.6365(12) 0.050(6) Uiso 1 1 d . . .
N4A N 0.4008(17) 0.8987(13) 0.7824(15) 0.028(8) Uiso 1 1 d . . .
N5A N 0.4183(16) 0.8079(15) 1.0128(12) 0.014(6) Uiso 1 1 d . . .
H5AN H 0.4249 0.7635 0.9978 0.016 Uiso 1 1 calc R . .
N6A N 0.288(2) 0.6971(19) 0.4414(16) 0.042(9) Uiso 1 1 d . . .
H6AN H 0.2975 0.6574 0.4656 0.050 Uiso 1 1 calc R . .
N1B N 0.0830(17) 0.7541(15) 0.7187(15) 0.027(7) Uiso 1 1 d . . .
N2B N 0.133(2) 0.7841(15) 0.8447(14) 0.033(8) Uiso 1 1 d . . .
N3B N 0.152(2) 0.6359(19) 0.8556(18) 0.064(11) Uiso 1 1 d . . .
N4B N 0.1132(15) 0.6069(11) 0.7365(10) 0.050(6) Uiso 1 1 d . . .
N5B N 0.0909(17) 0.6840(17) 0.4774(13) 0.029(8) Uiso 1 1 d . . .
H5BN H 0.0908 0.7310 0.4807 0.034 Uiso 1 1 calc R . .
N6B N 0.2114(17) 0.7955(15) 1.0590(13) 0.017(7) Uiso 1 1 d . . .
H6BN H 0.1993 0.8381 1.0411 0.021 Uiso 1 1 calc R . .
O1W O 0.2097(17) 0.9464(13) 0.0028(12) 0.034(7) Uiso 1 1 d . . .
O2W O 0.2990(18) 0.5533(13) 0.5105(12) 0.034(7) Uiso 1 1 d . . .
C1A C 0.431(2) 0.6740(18) 0.7659(17) 0.029(10) Uiso 1 1 d . . .
H1A1 H 0.4272 0.6369 0.8037 0.035 Uiso 1 1 calc R . .
H1A2 H 0.4944 0.6724 0.7461 0.035 Uiso 1 1 calc R . .
C2A C 0.361(2) 0.6539(15) 0.7050(14) 0.031(8) Uiso 1 1 d . . .
H2A1 H 0.3842 0.6139 0.6750 0.046 Uiso 1 1 calc R . .
H2A2 H 0.2996 0.6422 0.7239 0.046 Uiso 1 1 calc R . .
C3A C 0.3459(18) 0.7148(15) 0.5987(14) 0.033(7) Uiso 1 1 d . . .
H3A H 0.3535 0.6678 0.5800 0.033 Uiso 1 1 calc R . .
C4A C 0.316(3) 0.772(2) 0.546(2) 0.062(14) Uiso 1 1 d . . .
C5A C 0.3206(18) 0.8435(15) 0.5693(15) 0.043(7) Uiso 1 1 d . . .
H5A H 0.3127 0.8789 0.5333 0.065 Uiso 1 1 calc R . .
C6A C 0.3182(19) 0.9477(14) 0.6663(14) 0.09(8) Uiso 1 1 d . . .
H6A3 H 0.2549 0.9518 0.6855 0.110 Uiso 1 1 calc R . .
H6A4 H 0.3257 0.9835 0.6276 0.110 Uiso 1 1 calc R . .
C7A C 0.393(2) 0.9623(16) 0.7293(15) 0.016(8) Uiso 1 1 d . . .
H7A1 H 0.4546 0.9709 0.7075 0.019 Uiso 1 1 calc R . .
H7A2 H 0.3758 1.0063 0.7558 0.019 Uiso 1 1 calc R . .
C8A C 0.4113(17) 0.9018(15) 0.8471(14) 0.030(7) Uiso 1 1 d . . .
H8A H 0.4291 0.9466 0.8671 0.030 Uiso 1 1 calc R . .
C9A C 0.3995(17) 0.8470(14) 0.8911(14) 0.043(7) Uiso 1 1 d . . .
C10A C 0.4328(19) 0.7628(15) 0.8661(15) 0.080(8) Uiso 1 1 d . . .
H10A H 0.4613 0.7295 0.8975 0.010 Uiso 1 1 calc R . .
C11A C 0.359(3) 0.780(2) 1.138(2) 0.064(14) Uiso 1 1 d . . .
H11C H 0.3675 0.7288 1.1260 0.076 Uiso 1 1 calc R . .
H11D H 0.3773 0.7863 1.1881 0.076 Uiso 1 1 calc R . .
C12A C 0.431(2) 0.8232(18) 1.0916(16) 0.033(10) Uiso 1 1 d . . .
H12C H 0.4242 0.8754 1.1004 0.040 Uiso 1 1 calc R . .
H12D H 0.4945 0.8092 1.1061 0.040 Uiso 1 1 calc R . .
C13A C 0.398(2) 0.8560(19) 0.9672(17) 0.027(10) Uiso 1 1 d . . .
H13A H 0.3812 0.9018 0.9850 0.032 Uiso 1 1 calc R . .
C14A C 0.2991(19) 0.7576(16) 0.4747(15) 0.040(7) Uiso 1 1 d . . .
H14A H 0.2951 0.7989 0.4453 0.050 Uiso 1 1 calc R . .
C15A C 0.262(2) 0.690(2) 0.3672(17) 0.028(9) Uiso 1 1 d . . .
H15C H 0.2706 0.6403 0.3508 0.033 Uiso 1 1 calc R . .
H15D H 0.2998 0.7225 0.3372 0.033 Uiso 1 1 calc R . .
C1B C 0.047(3) 0.825(2) 0.726(2) 0.055(12) Uiso 1 1 d . . .
H1B1 H -0.0188 0.8260 0.7384 0.066 Uiso 1 1 calc R . .
H1B2 H 0.0583 0.8549 0.6826 0.066 Uiso 1 1 calc R . .
C2B C 0.111(2) 0.8481(15) 0.7897(15) 0.017(8) Uiso 1 1 d . . .
H2B1 H 0.0802 0.8877 0.8160 0.020 Uiso 1 1 calc R . .
H2B2 H 0.1694 0.8669 0.7704 0.020 Uiso 1 1 calc R . .
C3B C 0.164(3) 0.784(3) 0.910(2) 0.073(15) Uiso 1 1 d . . .
H3B H 0.1792 0.8288 0.9314 0.088 Uiso 1 1 calc R . .
C4B C 0.1743(19) 0.7267(15) 0.9461(15) 0.070(7) Uiso 1 1 d . . .
C5B C 0.186(3) 0.642(2) 0.923(2) 0.049(12) Uiso 1 1 d . . .
H5B H 0.2120 0.6044 0.9505 0.059 Uiso 1 1 calc R . .
C6B C 0.152(2) 0.5568(18) 0.8482(17) 0.035(10) Uiso 1 1 d . . .
H6B1 H 0.2158 0.5377 0.8468 0.042 Uiso 1 1 calc R . .
H6B2 H 0.1178 0.5334 0.8875 0.042 Uiso 1 1 calc R . .
C7B C 0.108(3) 0.5480(19) 0.7844(19) 0.039(10) Uiso 1 1 d . . .
H7B1 H 0.0427 0.5375 0.7939 0.046 Uiso 1 1 calc R . .
H7B2 H 0.1351 0.5053 0.7605 0.046 Uiso 1 1 calc R . .
C8B C 0.112(2) 0.5993(18) 0.6686(16) 0.028(9) Uiso 1 1 d . . .
H8B H 0.1273 0.5544 0.6476 0.033 Uiso 1 1 calc R . .
C9B C 0.0823(17) 0.6719(14) 0.6156(14) 0.060(7) Uiso 1 1 d . . .
C10B C 0.087(2) 0.7337(18) 0.6489(17) 0.025(10) Uiso 1 1 d . . .
H10B H 0.0940 0.7731 0.6174 0.031 Uiso 1 1 calc R . .
C11B C 0.1540(19) 0.7127(16) 0.3611(16) 0.080(8) Uiso 1 1 d . . .
H11A H 0.1449 0.7626 0.3781 0.090 Uiso 1 1 calc R . .
H11B H 0.1332 0.7097 0.3108 0.090 Uiso 1 1 calc R . .
C12B C 0.0985(17) 0.6597(13) 0.4079(13) 0.050(7) Uiso 1 1 d . . .
H12A H 0.0361 0.6534 0.3874 0.060 Uiso 1 1 calc R . .
H12B H 0.1295 0.6123 0.4078 0.060 Uiso 1 1 calc R . .
C13B C 0.0829(19) 0.6476(17) 0.5471(16) 0.014(8) Uiso 1 1 d . . .
H13B H 0.0770 0.5969 0.5434 0.017 Uiso 1 1 calc R . .
C14B C 0.191(3) 0.736(3) 1.015(3) 0.091(18) Uiso 1 1 d . . .
H14B H 0.1876 0.6927 1.0413 0.109 Uiso 1 1 calc R . .
C15B C 0.253(2) 0.794(2) 1.1346(17) 0.029(10) Uiso 1 1 d . . .
H15A H 0.2213 0.7568 1.1627 0.034 Uiso 1 1 calc R . .
H15B H 0.2402 0.8412 1.1578 0.034 Uiso 1 1 calc R . .

loop_
_atom_type_symbol
_atom_type_description
_atom_type_scat_dispersion_real
_atom_type_scat_dispersion_imag
_atom_type_scat_source
C C 0.0033 0.0016 'International Tables Vol C Tables 4.2.6.8 and 6.1.1.4'
H H 0.0000 0.0000 'International Tables Vol C Tables 4.2.6.8 and 6.1.1.4'
F F 0.0171 0.0103 'International Tables Vol C Tables 4.2.6.8 and 6.1.1.4'
P P 0.1023 0.0942 'International Tables Vol C Tables 4.2.6.8 and 6.1.1.4'
Cu Cu 0.3201 1.2651 'International Tables Vol C Tables 4.2.6.8 and 6.1.1.4'
N N 0.0061 0.0033 'International Tables Vol C Tables 4.2.6.8 and 6.1.1.4'
O O 0.0106 0.0060 'International Tables Vol C Tables 4.2.6.8 and 6.1.1.4'

loop_
_geom_angle_atom_site_label_1
_geom_angle_atom_site_label_2
_geom_angle_atom_site_label_3
_geom_angle
_geom_angle_site_symmetry_1
_geom_angle_site_symmetry_3
_geom_angle_publ_flag
N2A Cu-A N3A 95.4(10) . . ?
N2A Cu-A N1A 87.8(10) . . ?
N3A Cu-A N1A 176.2(9) . . ?
N2A Cu-A N4A 173.0(11) . . ?
N3A Cu-A N4A 91.5(10) . . ?
N1A Cu-A N4A 85.3(10) . . ?
N2A Cu-A Cu-B 68.4(7) . . ?
N3A Cu-A Cu-B 103.8(7) . . ?
N1A Cu-A Cu-B 75.5(6) . . ?
N4A Cu-A Cu-B 110.7(7) . . ?
N1B Cu-B N3B 171.9(15) . . ?
N1B Cu-B N4B 102.9(11) . . ?
N3B Cu-B N4B 82.4(13) . . ?
N1B Cu-B N2B 82.3(12) . . ?
N3B Cu-B N2B 92.2(14) . . ?
N4B Cu-B N2B 174.4(10) . . ?
N1B Cu-B Cu-A 76.3(8) . . ?
N3B Cu-B Cu-A 107.8(11) . . ?
N4B Cu-B Cu-A 110.5(7) . . ?
N2B Cu-B Cu-A 72.5(8) . . ?
F5 P1 F1 95.1(11) . . ?
F5 P1 F3 96.2(10) . . ?
F1 P1 F3 92.8(11) . . ?
F5 P1 F6 100.7(13) . . ?
F1 P1 F6 91.2(14) . . ?
F3 P1 F6 162.2(12) . . ?
F5 P1 F2 167.6(12) . . ?
F1 P1 F2 89.1(11) . . ?
F3 P1 F2 71.8(9) . . ?
F6 P1 F2 90.9(13) . . ?
F5 P1 F4 98.8(10) . . ?
F1 P1 F4 165.2(11) . . ?
F3 P1 F4 80.5(9) . . ?
F6 P1 F4 91.4(12) . . ?
F2 P1 F4 76.3(10) . . ?
F11 P2 F12 87.6(11) . . ?
F11 P2 F7 101.2(13) . . ?
F12 P2 F7 92.0(12) . . ?
F11 P2 F8 158.8(13) . . ?
F12 P2 F8 83.7(11) . . ?
F7 P2 F8 98.4(13) . . ?
F11 P2 F9 94.7(12) . . ?
F12 P2 F9 169.3(11) . . ?
F7 P2 F9 97.9(12) . . ?
F8 P2 F9 90.6(11) . . ?
F11 P2 F10 85.0(12) . . ?
F12 P2 F10 86.7(10) . . ?
F7 P2 F10 173.6(13) . . ?
F8 P2 F10 75.3(11) . . ?
F9 P2 F10 83.0(11) . . ?
F15 P3 F17 107.3(12) . . ?
F15 P3 F16 87.2(12) . . ?
F17 P3 F16 94.6(13) . . ?
F15 P3 F13 81.2(11) . . ?
F17 P3 F13 171.2(12) . . ?
F16 P3 F13 83.4(12) . . ?
F15 P3 F14 97.7(12) . . ?
F17 P3 F14 94.9(12) . . ?
F16 P3 F14 167.5(12) . . ?
F13 P3 F14 86.0(11) . . ?
F15 P3 F18 161.7(11) . . ?
F17 P3 F18 89.9(10) . . ?
F16 P3 F18 85.4(11) . . ?
F13 P3 F18 81.4(9) . . ?
F14 P3 F18 86.4(9) . . ?
F21 P4 F19 101.6(11) . . ?
F21 P4 F20 88.4(12) . . ?
F19 P4 F20 88.4(11) . . ?
F21 P4 F23 92.1(11) . . ?
F19 P4 F23 165.6(11) . . ?
F20 P4 F23 87.6(11) . . ?
F21 P4 F24 164.9(14) . . ?
F19 P4 F24 77.8(11) . . ?
F20 P4 F24 76.5(12) . . ?
F23 P4 F24 87.8(11) . . ?
F21 P4 F22 114.8(13) . . ?
F19 P4 F22 92.5(11) . . ?
F20 P4 F22 156.0(12) . . ?
F23 P4 F22 85.5(11) . . ?
F24 P4 F22 80.2(12) . . ?
C10A N1A C1A 123(2) . . ?
C10A N1A Cu-A 135(2) . . ?
C1A N1A Cu-A 100.9(16) . . ?
C3A N2A C2A 112(2) . . ?
C3A N2A Cu-A 126.8(19) . . ?
C2A N2A Cu-A 120.9(17) . . ?
C5A N3A C6A 129(2) . . ?
C5A N3A Cu-A 122.4(19) . . ?
C6A N3A Cu-A 108.6(15) . . ?
C8A N4A C7A 127(3) . . ?
C8A N4A Cu-A 130(2) . . ?
C7A N4A Cu-A 102.8(18) . . ?
C13A N5A C12A 123(3) . . ?
C13A N5A N6B 91.1(19) . . ?
C12A N5A N6B 82.2(16) . . ?
C13A N5A H5AN 118.3 . . ?
C12A N5A H5AN 118.3 . . ?
N6B N5A H5AN 97.0 . . ?
C14A N6A C15A 125(3) . . ?
C14A N6A N5B 95(2) . . ?
C15A N6A N5B 87.4(19) . . ?
C14A N6A H6AN 117.6 . . ?
C15A N6A H6AN 117.6 . . ?
N5B N6A H6AN 87.8 . . ?
C10B N1B C1B 111(3) . . ?
C10B N1B Cu-B 117(2) . . ?
C1B N1B Cu-B 131(2) . . ?
C3B N2B C2B 132(3) . . ?
C3B N2B Cu-B 123(3) . . ?
C2B N2B Cu-B 103.7(17) . . ?
C5B N3B C6B 100(3) . . ?
C5B N3B Cu-B 139(3) . . ?
C6B N3B Cu-B 121(3) . . ?
C8B N4B C7B 123(3) . . ?
C8B N4B Cu-B 125(2) . . ?
C7B N4B Cu-B 112(2) . . ?
C12B N5B C13B 134(3) . . ?
C12B N5B N6A 74.6(16) . . ?
C13B N5B N6A 108.4(17) . . ?
C12B N5B H5BN 113.2 . . ?
C13B N5B H5BN 113.2 . . ?
N6A N5B H5BN 86.3 . . ?
C14B N6B C15B 128(3) . . ?
C14B N6B N5A 96(2) . . ?
C15B N6B N5A 83.1(16) . . ?
C14B N6B H6BN 116.2 . . ?
C15B N6B H6BN 116.2 . . ?
N5A N6B H6BN 91.2 . . ?
N1A C1A C2A 115(2) . . ?
N1A C1A H1A1 108.5 . . ?
C2A C1A H1A1 108.4 . . ?
N1A C1A H1A2 108.5 . . ?
C2A C1A H1A2 108.5 . . ?
H1A1 C1A H1A2 107.5 . . ?
N2A C2A C1A 98(2) . . ?
N2A C2A H2A1 112.2 . . ?
C1A C2A H2A1 112.2 . . ?
N2A C2A H2A2 112.2 . . ?
C1A C2A H2A2 112.2 . . ?
H2A1 C2A H2A2 109.8 . . ?
N2A C3A C4A 128(3) . . ?
N2A C3A H3A 116.1 . . ?
C4A C3A H3A 116.1 . . ?
C14A C4A C5A 119(4) . . ?
C14A C4A C3A 123(4) . . ?
C5A C4A C3A 117(4) . . ?
C14A C4A C9B 94(2) . . ?
C5A C4A C9B 112(3) . . ?
C3A C4A C9B 73(2) . . ?
N3A C5A C4A 129(3) . . ?
N3A C5A H5A 115.5 . . ?
C4A C5A H5A 115.5 . . ?
N3A C6A C7A 108(2) . . ?
N3A C6A H6A3 110.1 . . ?
C7A C6A H6A3 110.1 . . ?
N3A C6A H6A4 110.1 . . ?
C7A C6A H6A4 110.1 . . ?
H6A3 C6A H6A4 108.5 . . ?
N4A C7A C6A 113(2) . . ?
N4A C7A H7A1 109.1 . . ?
C6A C7A H7A1 109.1 . . ?
N4A C7A H7A2 109.1 . . ?
C6A C7A H7A2 109.1 . . ?
H7A1 C7A H7A2 107.8 . . ?
N4A C8A C9A 124(3) . . ?
N4A C8A H8A 117.8 . . ?
C9A C8A H8A 117.8 . . ?
C8A C9A C13A 122(3) . . ?
C8A C9A C10A 120(2) . . ?
C13A C9A C10A 113(2) . . ?
C8A C9A C4B 133.0(18) . . ?
C13A C9A C4B 78.7(17) . . ?
C10A C9A C4B 78.0(13) . . ?
N1A C10A C9A 113(2) . . ?
N1A C10A H10A 123.6 . . ?
C9A C10A H10A 123.6 . . ?
C15B C11A C12A 123(3) . . ?
C15B C11A C11B 77(2) . . ?
C12A C11A C11B 69.0(19) . . ?
C15B C11A H11C 106.4 . . ?
C12A C11A H11C 106.5 . . ?
C11B C11A H11C 74.3 . . ?
C15B C11A H11D 106.5 . . ?
C12A C11A H11D 106.5 . . ?
C11B C11A H11D 175.4 . . ?
H11C C11A H11D 106.5 . . ?
N5A C12A C11A 111(3) . . ?
N5A C12A H12C 109.5 . . ?
C11A C12A H12C 109.5 . . ?
N5A C12A H12D 109.5 . . ?
C11A C12A H12D 109.5 . . ?
H12C C12A H12D 108.1 . . ?
N5A C13A C9A 126(3) . . ?
N5A C13A H13A 117.2 . . ?
C9A C13A H13A 117.1 . . ?
N6A C14A C4A 131(3) . . ?
N6A C14A H14A 114.6 . . ?
C4A C14A H14A 114.6 . . ?
N6A C15A C11B 108(3) . . ?
N6A C15A H15C 110.2 . . ?
C11B C15A H15C 110.2 . . ?
N6A C15A H15D 110.2 . . ?
C11B C15A H15D 110.2 . . ?
H15C C15A H15D 108.5 . . ?
N1B C1B C2B 96(3) . . ?
N1B C1B H1B1 112.5 . . ?
C2B C1B H1B1 112.5 . . ?
N1B C1B H1B2 112.5 . . ?
C2B C1B H1B2 112.5 . . ?
H1B1 C1B H1B2 110.0 . . ?
C1B C2B N2B 114(2) . . ?
C1B C2B H2B1 108.7 . . ?
N2B C2B H2B1 108.7 . . ?
C1B C2B H2B2 108.7 . . ?
N2B C2B H2B2 108.7 . . ?
H2B1 C2B H2B2 107.6 . . ?
C4B C3B N2B 123(4) . . ?
C4B C3B H3B 118.7 . . ?
N2B C3B H3B 118.6 . . ?
C3B C4B C14B 115(4) . . ?
C3B C4B C5B 132(3) . . ?
C14B C4B C5B 112(3) . . ?
C3B C4B C9A 60(2) . . ?
C14B C4B C9A 92(3) . . ?
C5B C4B C9A 112.0(18) . . ?
N3B C5B C4B 107(3) . . ?
N3B C5B H5B 126.6 . . ?
C4B C5B H5B 126.7 . . ?
C7B C6B N3B 101(3) . . ?
C7B C6B H6B1 111.5 . . ?
N3B C6B H6B1 111.5 . . ?
C7B C6B H6B2 111.5 . . ?
N3B C6B H6B2 111.5 . . ?
H6B1 C6B H6B2 109.3 . . ?
C6B C7B N4B 116(3) . . ?
C6B C7B H7B1 108.3 . . ?
N4B C7B H7B1 108.3 . . ?
C6B C7B H7B2 108.3 . . ?
N4B C7B H7B2 108.3 . . ?
H7B1 C7B H7B2 107.4 . . ?
N4B C8B C9B 119(3) . . ?
N4B C8B H8B 120.4 . . ?
C9B C8B H8B 120.4 . . ?
C10B C9B C13B 138(3) . . ?
C10B C9B C8B 114(3) . . ?
C13B C9B C8B 106(2) . . ?
C10B C9B C4A 73.3(19) . . ?
C13B C9B C4A 81.1(18) . . ?
C8B C9B C4A 109.4(16) . . ?
C9B C10B N1B 134(3) . . ?
C9B C10B H10B 112.8 . . ?
N1B C10B H10B 112.8 . . ?
C12B C11B C15A 107(2) . . ?
C12B C11B C11A 66.6(15) . . ?
C15A C11B C11A 76.1(15) . . ?
C12B C11B H11A 110.2 . . ?
C15A C11B H11A 110.2 . . ?
C11A C11B H11A 68.5 . . ?
C12B C11B H11B 110.2 . . ?
C15A C11B H11B 110.3 . . ?
C11A C11B H11B 173.6 . . ?
H11A C11B H11B 108.5 . . ?
N5B C12B C11B 112(2) . . ?
N5B C12B H12A 109.3 . . ?
C11B C12B H12A 109.3 . . ?
N5B C12B H12B 109.3 . . ?
C11B C12B H12B 109.3 . . ?
H12A C12B H12B 108.0 . . ?
C9B C13B N5B 133(3) . . ?
C9B C13B H13B 113.5 . . ?
N5B C13B H13B 113.5 . . ?
C4B C14B N6B 136(5) . . ?
C4B C14B H14B 112.2 . . ?
N6B C14B H14B 112.2 . . ?
N6B C15B C11A 115(3) . . ?
N6B C15B H15A 108.5 . . ?
C11A C15B H15A 108.5 . . ?
N6B C15B H15B 108.5 . . ?
C11A C15B H15B 108.5 . . ?
H15A C15B H15B 107.5 . . ?

loop_
_geom_bond_atom_site_label_1
_geom_bond_atom_site_label_2
_geom_bond_distance
_geom_bond_site_symmetry_2
_geom_bond_publ_flag
Cu-A N2A 1.80(2) . ?
Cu-A N3A 1.94(2) . ?
Cu-A N1A 1.97(2) . ?
Cu-A N4A 2.09(3) . ?
Cu-A Cu-B 4.358(5) . ?
Cu-B N1B 1.72(3) . ?
Cu-B N3B 1.74(3) . ?
Cu-B N4B 1.78(2) . ?
Cu-B N2B 2.03(3) . ?
P1 F5 1.519(17) . ?
P1 F1 1.58(2) . ?
P1 F3 1.641(16) . ?
P1 F6 1.67(3) . ?
P1 F2 1.67(2) . ?
P1 F4 1.72(2) . ?
P2 F11 1.52(2) . ?
P2 F12 1.535(18) . ?
P2 F7 1.58(2) . ?
P2 F8 1.58(2) . ?
P2 F9 1.602(19) . ?
P2 F10 1.67(2) . ?
P3 F15 1.545(19) . ?
P3 F17 1.57(2) . ?
P3 F16 1.61(3) . ?
P3 F13 1.62(2) . ?
P3 F14 1.63(2) . ?
P3 F18 1.689(16) . ?
P4 F21 1.49(2) . ?
P4 F19 1.558(18) . ?
P4 F20 1.57(2) . ?
P4 F23 1.584(19) . ?
P4 F24 1.59(2) . ?
P4 F22 1.60(2) . ?
N1A C10A 1.24(3) . ?
N1A C1A 1.54(4) . ?
N2A C3A 1.29(3) . ?
N2A C2A 1.43(3) . ?
N3A C5A 1.34(3) . ?
N3A C6A 1.55(3) . ?
N4A C8A 1.20(3) . ?
N4A C7A 1.52(4) . ?
N5A C13A 1.24(4) . ?
N5A C12A 1.49(4) . ?
N5A N6B 3.07(3) . ?
N5A H5AN 0.8600 . ?
N6A C14A 1.27(4) . ?
N6A C15A 1.42(4) . ?
N6A N5B 2.89(4) . ?
N6A H6AN 0.8600 . ?
N1B C10B 1.34(4) . ?
N1B C1B 1.40(4) . ?
N2B C3B 1.28(5) . ?
N2B C2B 1.58(4) . ?
N3B C5B 1.33(5) . ?
N3B C6B 1.45(4) . ?
N4B C8B 1.25(3) . ?
N4B C7B 1.39(4) . ?
N5B C12B 1.35(3) . ?
N5B C13B 1.45(4) . ?
N5B H5BN 0.8600 . ?
N6B C14B 1.38(5) . ?
N6B C15B 1.51(4) . ?
N6B H6BN 0.8600 . ?
C1A C2A 1.54(4) . ?
C1A H1A1 0.9700 . ?
C1A H1A2 0.9700 . ?
C2A H2A1 0.9700 . ?
C2A H2A2 0.9700 . ?
C3A C4A 1.48(5) . ?
C3A H3A 0.9300 . ?
C4A C14A 1.36(5) . ?
C4A C5A 1.38(5) . ?
C4A C9B 3.99(5) . ?
C5A H5A 0.9300 . ?
C6A C7A 1.60(4) . ?
C6A H6A3 0.9700 . ?
C6A H6A4 0.9700 . ?
C7A H7A1 0.9700 . ?
C7A H7A2 0.9700 . ?
C8A C9A 1.30(3) . ?
C8A H8A 0.9300 . ?
C9A C13A 1.41(4) . ?
C9A C10A 1.67(4) . ?
C9A C4B 4.01(4) . ?
C10A H10A 0.9300 . ?
C11A C15B 1.53(5) . ?
C11A C12A 1.55(5) . ?
C11A C11B 14.61(4) . ?
C11A H11C 0.9700 . ?
C11A H11D 0.9700 . ?
C12A H12C 0.9700 . ?
C12A H12D 0.9700 . ?
C13A H13A 0.9300 . ?
C14A H14A 0.9300 . ?
C15A C11B 1.59(4) . ?
C15A H15C 0.9700 . ?
C15A H15D 0.9700 . ?
C1B C2B 1.53(4) . ?
C1B H1B1 0.9700 . ?
C1B H1B2 0.9700 . ?
C2B H2B1 0.9700 . ?
C2B H2B2 0.9700 . ?
C3B C4B 1.25(5) . ?
C3B H3B 0.9300 . ?
C4B C14B 1.30(5) . ?
C4B C5B 1.61(4) . ?
C5B H5B 0.9300 . ?
C6B C7B 1.34(4) . ?
C6B H6B1 0.9700 . ?
C6B H6B2 0.9700 . ?
C7B H7B1 0.9700 . ?
C7B H7B2 0.9700 . ?
C8B C9B 1.70(4) . ?
C8B H8B 0.9300 . ?
C9B C10B 1.28(4) . ?
C9B C13B 1.33(4) . ?
C10B H10B 0.9300 . ?
C11B C12B 1.52(3) . ?
C11B H11A 0.9700 . ?
C11B H11B 0.9700 . ?
C12B H12A 0.9700 . ?
C12B H12B 0.9700 . ?
C13B H13B 0.9300 . ?
C14B H14B 0.9300 . ?
C15B H15A 0.9700 . ?
C15B H15B 0.9700 . ?

loop_
_geom_hbond_atom_site_label_D
_geom_hbond_atom_site_label_H
_geom_hbond_atom_site_label_A
_geom_hbond_distance_DH
_geom_hbond_distance_HA
_geom_hbond_distance_DA
_geom_hbond_angle_DHA
_geom_hbond_site_symmetry_A
C8A H8A F1 0.93 2.44 3.18(3) 136.4 3_656
C13A H13A F1 0.93 2.35 3.17(4) 146.9 3_656
C1B H1B2 F2 0.97 2.58 3.54(4) 169.4 4_466
C6B H6B2 F3 0.97 2.27 3.21(4) 161.1 2_565
C1B H1B2 F4 0.97 2.38 3.18(4) 140.0 4_466
C3A H3A F5 0.93 2.47 3.21(3) 135.7 .
N5B H5BN F6 0.86 2.22 3.06(4) 168.8 4_466
C2A H2A1 F7 0.97 2.48 3.31(4) 143.1 .
C8A H8A F7 0.93 2.34 2.80(3) 110.2 3_656
C15A H15C F8 0.97 2.41 3.15(4) 132.3 2_564
C15B H15A F9 0.97 2.57 3.49(4) 158.2 2_565
C11B H11B F9 0.97 2.54 3.44(3) 153.9 2_564
C14B H14B F11 0.93 2.32 3.25(6) 175.4 2_565
C7B H7B2 F12 0.97 2.43 3.14(4) 129.4 .
C8B H8B F12 0.93 2.30 2.88(4) 120.0 .
C2B H2B1 F13 0.97 2.54 3.34(3) 140.6 1_565
C6A H6A3 F15 0.97 2.56 3.29(3) 132.3 1_565
C5A H5A F18 0.93 2.45 3.28(3) 148.7 2_564
C14A H14A F18 0.93 2.44 3.29(3) 151.3 2_564
N6B H6BN F19 0.86 2.55 3.00(3) 113.8 2_565
C10A H10A F19 0.93 2.32 3.23(3) 166.9 3_656
N5A H5AN F20 0.86 2.10 2.88(4) 150.7 3_656
C1A H1A1 F21 0.97 2.51 3.44(4) 161.7 3_656
C5B H5B F21 0.93 2.58 3.09(4) 115.0 3_656
C13B H13B F22 0.93 2.49 3.32(4) 149.3 4_456
C13B H13B F23 0.93 2.56 3.44(3) 158.0 4_456
C3B H3B O1W 0.93 2.55 3.48(5) 173.4 1_556
N6B H6BN O1W 0.86 2.10 2.94(4) 164.0 1_556
C3A H3A O2W 0.93 2.57 3.43(4) 153.8 .
N6A H6AN O2W 0.86 2.07 2.92(4) 168.5 .
